data_7000636
loop_
_publ_author_name
'Fessler, Markus'
'Czermak, Georg'
'Eller, Sylvia'
'Trettenbrein, Barbara'
'Br\"uggeller, Peter'
'Bettucci, Lorenzo'
'Bianchini, Claudio'
'Meli, Andrea'
'Ienco, Andrea'
'Oberhauser, Werner'

_publ_section_title
;
 A novel linkage-isomeric pair of dinuclear Pd(II) complexes bearing a
 bis-bidentate tetraphos ligand
;
_journal_coden_ASTM DTARAF
_journal_issue 10
_journal_name_full 'Dalton Transactions'
_journal_page_first 1859
_journal_page_last 1869
_journal_paper_doi 10.1039/b815392b
_journal_year 2009
_chemical_formula_moiety 'C60 H60 Cl4 O8 P4 Pd2, C2 H4 Cl2, C1.60 Cl1.60, C2 Cl2'
_chemical_formula_sum 'C65.6 H64 Cl9.6 O8 P4 Pd2'
_chemical_formula_weight 1657.37
_chemical_name_common (Pd2Cl4(o-MeO-dppcb))
_chemical_name_systematic '[Pd2Cl4(o-MeO-dppcb)]'
_space_group_IT_number 14
_symmetry_cell_setting monoclinic
_symmetry_space_group_name_Hall '-P 2yn'
_symmetry_space_group_name_H-M 'P 1 21/n 1'
_atom_sites_solution_hydrogens geom
_atom_sites_solution_primary direct
_atom_sites_solution_secondary difmap
_audit_creation_method SHELXL-97
_cell_angle_alpha 90.00
_cell_angle_beta 90.568(1)
_cell_angle_gamma 90.00
_cell_formula_units_Z 4
_cell_length_a 12.3220(4)
_cell_length_b 12.3410(3)
_cell_length_c 46.756(1)
_cell_measurement_reflns_used 88241
_cell_measurement_temperature 243(2)
_cell_measurement_theta_max 25.350
_cell_measurement_theta_min 0.998
_cell_volume 7109.6(3)
_computing_cell_refinement 'Denzo and Scalepack'
_computing_data_collection 'Kappa CCD'
_computing_data_reduction 'Denzo and Scalepack'
_computing_molecular_graphics 'SHELXTL-NT V6.1'
_computing_publication_material 'SHELXTL-NT V6.1'
_computing_structure_refinement 'SHELXL-97 (Sheldrick, 1997)'
_computing_structure_solution 'SHELXS-97 (Sheldrick, 1990)'
_diffrn_ambient_temperature 243(2)
_diffrn_measured_fraction_theta_full 1.00
_diffrn_measurement_device_type 'Kappa CCD'
_diffrn_measurement_method 'phi- and omega-scans'
_diffrn_radiation_monochromator graphite
_diffrn_radiation_source 'fine-focus sealed tube'
_diffrn_radiation_type MoK\a
_diffrn_radiation_wavelength 0.71073
_diffrn_reflns_av_R_equivalents 0.0290
_diffrn_reflns_av_sigmaI/netI 0.2376
_diffrn_reflns_limit_h_max 14
_diffrn_reflns_limit_h_min -14
_diffrn_reflns_limit_k_max 14
_diffrn_reflns_limit_k_min -14
_diffrn_reflns_limit_l_max 56
_diffrn_reflns_limit_l_min -56
_diffrn_reflns_number 23218
_diffrn_reflns_theta_full 25.40
_diffrn_reflns_theta_max 25.40
_diffrn_reflns_theta_min 1.71
_diffrn_standards_decay_% 0
_diffrn_standards_interval_time 120
_diffrn_standards_number 3
_exptl_absorpt_coefficient_mu 1.008
_exptl_absorpt_correction_T_max 0.975
_exptl_absorpt_correction_T_min 0.950
_exptl_absorpt_correction_type multi-scan
_exptl_absorpt_process_details 'Otwinowski et al, 1997'
_exptl_crystal_colour yellow
_exptl_crystal_density_diffrn 1.548
_exptl_crystal_density_method 'not measured'
_exptl_crystal_description prism
_exptl_crystal_F_000 3347.2
_exptl_crystal_size_max 0.1
_exptl_crystal_size_mid 0.05
_exptl_crystal_size_min 0.03
_refine_diff_density_max 0.640
_refine_diff_density_min -0.510
_refine_diff_density_rms 0.100
_refine_ls_extinction_method none
_refine_ls_goodness_of_fit_ref 0.976
_refine_ls_hydrogen_treatment constr
_refine_ls_matrix_type full
_refine_ls_number_parameters 834
_refine_ls_number_reflns 12414
_refine_ls_number_restraints 2
_refine_ls_restrained_S_all 0.976
_refine_ls_R_factor_all 0.0944
_refine_ls_R_factor_gt 0.0575
_refine_ls_shift/su_max 0.017
_refine_ls_shift/su_mean 0.001
_refine_ls_structure_factor_coef Fsqd
_refine_ls_weighting_details 'calc w=1/[\s^2^(Fo^2^)+(0.0865P)^2^+0.0000P] where P=(Fo^2^+2Fc^2^)/3'
_refine_ls_weighting_scheme calc
_refine_ls_wR_factor_gt 0.1317
_refine_ls_wR_factor_ref 0.2078
_reflns_number_gt 5251
_reflns_number_total 12414
_reflns_threshold_expression >3sigma(I)
_cod_data_source_file B815392b.txt
_cod_data_source_block 1a6
_cod_original_sg_symbol_H-M 'P 21/n'
_cod_original_formula_sum 'C65.60 H64 Cl9.60 O8 P4 Pd2'
_cod_database_code 7000636
_diffrn_measured_fraction 0.995

loop_
_symmetry_equiv_pos_as_xyz
'x, y, z'
'-x+1/2, y+1/2, -z+1/2'
'-x, -y, -z'
'x-1/2, -y-1/2, z-1/2'

loop_
_atom_site_label
_atom_site_type_symbol
_atom_site_fract_x
_atom_site_fract_y
_atom_site_fract_z
_atom_site_U_iso_or_equiv
_atom_site_adp_type
_atom_site_occupancy
_atom_site_symmetry_multiplicity
_atom_site_calc_flag
_atom_site_refinement_flags
_atom_site_disorder_assembly
_atom_site_disorder_group
Pd1 Pd 0.65828(7) 0.91547(7) 0.119857(18) 0.0359(3) Uani 1 1 d . . .
Pd2 Pd 1.03699(7) 0.52116(7) 0.106603(17) 0.0321(3) Uani 1 1 d . . .
Cl1 Cl 0.4653(2) 0.9224(2) 0.11946(7) 0.0553(9) Uani 1 1 d . . .
Cl2 Cl 0.6716(3) 1.1050(2) 0.12228(7) 0.0585(9) Uani 1 1 d . . .
Cl3 Cl 1.1281(2) 0.4529(2) 0.06659(6) 0.0435(8) Uani 1 1 d . . .
Cl4 Cl 1.1494(2) 0.4189(2) 0.13759(6) 0.0494(8) Uani 1 1 d . . .
P1 P 0.6415(2) 0.7336(2) 0.11706(6) 0.0327(7) Uani 1 1 d . . .
P2 P 0.8409(2) 0.9124(2) 0.12322(6) 0.0337(7) Uani 1 1 d . . .
P3 P 0.9298(2) 0.6095(2) 0.07497(6) 0.0304(7) Uani 1 1 d . . .
P4 P 0.9512(2) 0.5878(2) 0.14547(6) 0.0324(7) Uani 1 1 d . . .
C1 C 0.7691(8) 0.6606(8) 0.11350(19) 0.030(3) Uani 1 1 d . . .
H1 H 0.7605 0.5813 0.1110 0.036 Uiso 1 1 calc R . .
C2 C 0.9013(8) 0.7807(7) 0.11581(19) 0.025(2) Uani 1 1 d . . .
H2 H 0.9815 0.7817 0.1149 0.030 Uiso 1 1 calc R . .
C3 C 0.8461(9) 0.7140(8) 0.0916(2) 0.037(3) Uani 1 1 d . . .
H3 H 0.8073 0.7599 0.0775 0.044 Uiso 1 1 calc R . .
C4 C 0.8544(7) 0.6941(7) 0.13758(19) 0.023(2) Uani 1 1 d . . .
H4 H 0.8211 0.7265 0.1548 0.028 Uiso 1 1 calc R . .
O1 O 0.6273(7) 0.8543(8) 0.06245(18) 0.062(3) Uani 1 1 d . . .
C11 C 0.5580(9) 0.6992(10) 0.0860(2) 0.040(3) Uani 1 1 d . . .
C12 C 0.4896(10) 0.6089(11) 0.0858(3) 0.058(4) Uani 1 1 d . . .
H12 H 0.4936 0.5582 0.1007 0.069 Uiso 1 1 calc R . .
C13 C 0.4144(11) 0.5936(13) 0.0630(4) 0.076(5) Uani 1 1 d . . .
H13 H 0.3669 0.5340 0.0630 0.091 Uiso 1 1 calc R . .
C14 C 0.4123(12) 0.6685(15) 0.0407(3) 0.076(5) Uani 1 1 d . . .
H14 H 0.3615 0.6602 0.0257 0.092 Uiso 1 1 calc R . .
C15 C 0.4828(12) 0.7533(14) 0.0403(3) 0.071(5) Uani 1 1 d . . .
H15 H 0.4830 0.8005 0.0245 0.085 Uiso 1 1 calc R . .
C16 C 0.5553(10) 0.7712(12) 0.0632(3) 0.052(4) Uani 1 1 d . . .
C17 C 0.5995(13) 0.9525(13) 0.0472(3) 0.105(6) Uani 1 1 d . . .
H17A H 0.5931 0.9369 0.0269 0.158 Uiso 1 1 calc R . .
H17B H 0.6558 1.0063 0.0503 0.158 Uiso 1 1 calc R . .
H17C H 0.5309 0.9802 0.0541 0.158 Uiso 1 1 calc R . .
O2 O 0.6108(7) 0.4973(6) 0.13236(17) 0.055(2) Uani 1 1 d . . .
C21 C 0.5798(8) 0.6740(9) 0.1484(2) 0.036(3) Uani 1 1 d . . .
C22 C 0.5481(9) 0.7447(10) 0.1702(2) 0.045(3) Uani 1 1 d . . .
H22 H 0.5593 0.8195 0.1678 0.054 Uiso 1 1 calc R . .
C23 C 0.5008(10) 0.7079(11) 0.1952(3) 0.054(4) Uani 1 1 d . . .
H23 H 0.4796 0.7571 0.2094 0.065 Uiso 1 1 calc R . .
C24 C 0.4852(10) 0.5972(12) 0.1988(3) 0.059(4) Uani 1 1 d . . .
H24 H 0.4497 0.5719 0.2152 0.071 Uiso 1 1 calc R . .
C25 C 0.5204(9) 0.5249(11) 0.1790(3) 0.059(4) Uani 1 1 d . . .
H25 H 0.5107 0.4503 0.1821 0.071 Uiso 1 1 calc R . .
C26 C 0.5711(9) 0.5612(9) 0.1541(3) 0.042(3) Uani 1 1 d . . .
C27 C 0.5936(11) 0.3803(10) 0.1353(3) 0.078(5) Uani 1 1 d . . .
H27A H 0.6254 0.3555 0.1531 0.117 Uiso 1 1 calc R . .
H27B H 0.6276 0.3430 0.1194 0.117 Uiso 1 1 calc R . .
H27C H 0.5163 0.3651 0.1351 0.117 Uiso 1 1 calc R . .
O3 O 0.8638(7) 0.9223(6) 0.05989(16) 0.053(2) Uani 1 1 d . . .
C31 C 0.9107(9) 1.0163(9) 0.1024(2) 0.037(3) Uani 1 1 d . . .
C32 C 0.9588(9) 1.1045(9) 0.1155(2) 0.044(3) Uani 1 1 d . . .
H32 H 0.9549 1.1118 0.1354 0.052 Uiso 1 1 calc R . .
C33 C 1.0132(9) 1.1830(9) 0.0996(3) 0.060(4) Uani 1 1 d . . .
H33 H 1.0467 1.2422 0.1088 0.072 Uiso 1 1 calc R . .
C34 C 1.0169(10) 1.1718(10) 0.0698(3) 0.052(4) Uani 1 1 d . . .
H34 H 1.0540 1.2237 0.0588 0.062 Uiso 1 1 calc R . .
C35 C 0.9671(11) 1.0861(10) 0.0564(3) 0.055(4) Uani 1 1 d . . .
H35 H 0.9671 1.0801 0.0363 0.066 Uiso 1 1 calc R . .
C36 C 0.9175(9) 1.0096(9) 0.0728(3) 0.042(3) Uani 1 1 d . . .
C37 C 0.8587(11) 0.9130(10) 0.0290(2) 0.061(4) Uani 1 1 d . . .
H37A H 0.8240 0.9769 0.0210 0.091 Uiso 1 1 calc R . .
H37B H 0.8171 0.8491 0.0237 0.091 Uiso 1 1 calc R . .
H37C H 0.9317 0.9067 0.0215 0.091 Uiso 1 1 calc R . .
O4 O 1.0660(7) 0.9319(6) 0.14975(16) 0.052(2) Uani 1 1 d . . .
C41 C 0.8818(9) 0.9352(8) 0.1607(2) 0.030(3) Uani 1 1 d . . .
C42 C 0.7976(11) 0.9452(9) 0.1804(3) 0.056(4) Uani 1 1 d . . .
H42 H 0.7249 0.9417 0.1742 0.068 Uiso 1 1 calc R . .
C43 C 0.8220(12) 0.9603(10) 0.2097(3) 0.060(4) Uani 1 1 d . . .
H43 H 0.7673 0.9703 0.2233 0.072 Uiso 1 1 calc R . .
C44 C 0.9296(14) 0.9597(12) 0.2172(3) 0.075(4) Uani 1 1 d . . .
H44 H 0.9475 0.9643 0.2368 0.090 Uiso 1 1 calc R . .
C45 C 1.0109(11) 0.9530(11) 0.1987(3) 0.065(4) Uani 1 1 d . . .
H45 H 1.0828 0.9577 0.2054 0.078 Uiso 1 1 calc R . .
C46 C 0.9913(11) 0.9394(9) 0.1700(3) 0.043(3) Uani 1 1 d . . .
C47 C 1.1705(10) 0.9768(13) 0.1573(3) 0.085(5) Uani 1 1 d . . .
H47A H 1.1621 1.0525 0.1625 0.128 Uiso 1 1 calc R . .
H47B H 1.2188 0.9710 0.1411 0.128 Uiso 1 1 calc R . .
H47C H 1.2009 0.9372 0.1734 0.128 Uiso 1 1 calc R . .
O5 O 1.0892(6) 0.7871(6) 0.07591(15) 0.049(2) Uani 1 1 d . . .
C51 C 1.0036(9) 0.6670(9) 0.0456(2) 0.033(3) Uani 1 1 d . . .
C52 C 0.9892(9) 0.6262(9) 0.0182(2) 0.043(3) Uani 1 1 d . . .
H52 H 0.9379 0.5708 0.0153 0.052 Uiso 1 1 calc R . .
C53 C 1.0479(10) 0.6638(10) -0.0057(3) 0.052(3) Uani 1 1 d . . .
H53 H 1.0361 0.6341 -0.0240 0.063 Uiso 1 1 calc R . .
C54 C 1.1235(11) 0.7462(11) -0.0013(3) 0.061(4) Uani 1 1 d . . .
H54 H 1.1640 0.7723 -0.0168 0.074 Uiso 1 1 calc R . .
C55 C 1.1399(9) 0.7906(9) 0.0262(3) 0.048(3) Uani 1 1 d . . .
H55 H 1.1902 0.8467 0.0293 0.057 Uiso 1 1 calc R . .
C56 C 1.0786(8) 0.7485(9) 0.0487(2) 0.031(3) Uani 1 1 d . . .
C57 C 1.1634(10) 0.8723(10) 0.0808(2) 0.060(4) Uani 1 1 d . . .
H57A H 1.2362 0.8478 0.0765 0.090 Uiso 1 1 calc R . .
H57B H 1.1601 0.8947 0.1006 0.090 Uiso 1 1 calc R . .
H57C H 1.1448 0.9331 0.0685 0.090 Uiso 1 1 calc R . .
O6 O 0.7539(6) 0.6416(7) 0.02955(17) 0.054(2) Uani 1 1 d . . .
C61 C 0.8293(9) 0.5129(9) 0.0612(2) 0.036(3) Uani 1 1 d . . .
C62 C 0.8242(9) 0.4100(9) 0.0735(2) 0.037(3) Uani 1 1 d . . .
H62 H 0.8750 0.3916 0.0878 0.044 Uiso 1 1 calc R . .
C63 C 0.7495(11) 0.3367(10) 0.0656(3) 0.056(4) Uani 1 1 d . . .
H63 H 0.7492 0.2672 0.0738 0.068 Uiso 1 1 calc R . .
C64 C 0.6720(11) 0.3653(13) 0.0449(3) 0.069(4) Uani 1 1 d . . .
H64 H 0.6191 0.3145 0.0393 0.083 Uiso 1 1 calc R . .
C65 C 0.6722(11) 0.4677(13) 0.0326(3) 0.066(4) Uani 1 1 d . . .
H65 H 0.6200 0.4870 0.0187 0.080 Uiso 1 1 calc R . .
C66 C 0.7495(10) 0.5392(11) 0.0411(3) 0.050(3) Uani 1 1 d . . .
C67 C 0.7092(12) 0.6554(12) 0.0016(3) 0.085(5) Uani 1 1 d . . .
H67A H 0.7514 0.6140 -0.0119 0.128 Uiso 1 1 calc R . .
H67B H 0.7112 0.7315 -0.0035 0.128 Uiso 1 1 calc R . .
H67C H 0.6347 0.6301 0.0013 0.128 Uiso 1 1 calc R . .
O7 O 0.7957(6) 0.6163(6) 0.19562(15) 0.042(2) Uani 1 1 d . . .
C71 C 0.8770(9) 0.4868(9) 0.1656(2) 0.043(3) Uani 1 1 d . . .
C72 C 0.8891(10) 0.3764(9) 0.1579(3) 0.049(3) Uani 1 1 d . . .
H72 H 0.9274 0.3578 0.1413 0.059 Uiso 1 1 calc R . .
C73 C 0.8444(12) 0.2951(10) 0.1748(3) 0.069(4) Uani 1 1 d . . .
H73 H 0.8557 0.2220 0.1700 0.083 Uiso 1 1 calc R . .
C74 C 0.7833(12) 0.3208(12) 0.1988(3) 0.079(5) Uani 1 1 d . . .
H74 H 0.7517 0.2650 0.2096 0.095 Uiso 1 1 calc R . .
C75 C 0.7686(10) 0.4292(11) 0.2070(3) 0.058(4) Uani 1 1 d . . .
H75 H 0.7323 0.4479 0.2239 0.069 Uiso 1 1 calc R . .
C76 C 0.8109(8) 0.5074(8) 0.1888(2) 0.030(3) Uani 1 1 d . . .
C77 C 0.7600(11) 0.6464(10) 0.2242(2) 0.070(4) Uani 1 1 d . . .
H77A H 0.6868 0.6201 0.2271 0.105 Uiso 1 1 calc R . .
H77B H 0.7612 0.7247 0.2261 0.105 Uiso 1 1 calc R . .
H77C H 0.8084 0.6145 0.2384 0.105 Uiso 1 1 calc R . .
O8 O 1.1591(6) 0.6913(6) 0.13138(16) 0.049(2) Uani 1 1 d . . .
C81 C 1.0506(10) 0.6445(9) 0.1705(2) 0.040(3) Uani 1 1 d . . .
C82 C 1.0424(9) 0.6415(10) 0.1996(3) 0.052(4) Uani 1 1 d . . .
H82 H 0.9794 0.6109 0.2074 0.063 Uiso 1 1 calc R . .
C83 C 1.1208(11) 0.6807(10) 0.2184(3) 0.056(4) Uani 1 1 d . . .
H83 H 1.1084 0.6835 0.2382 0.067 Uiso 1 1 calc R . .
C84 C 1.2157(12) 0.7145(12) 0.2073(3) 0.069(4) Uani 1 1 d . . .
H84 H 1.2723 0.7353 0.2197 0.083 Uiso 1 1 calc R . .
C85 C 1.2315(10) 0.7194(10) 0.1788(3) 0.055(4) Uani 1 1 d . . .
H85 H 1.2976 0.7443 0.1714 0.066 Uiso 1 1 calc R . .
C86 C 1.1470(10) 0.6865(10) 0.1604(3) 0.045(3) Uani 1 1 d . . .
C87 C 1.2686(9) 0.6730(11) 0.1194(3) 0.063(4) Uani 1 1 d . . .
H87A H 1.3155 0.7333 0.1245 0.095 Uiso 1 1 calc R . .
H87B H 1.2632 0.6673 0.0988 0.095 Uiso 1 1 calc R . .
H87C H 1.2987 0.6065 0.1272 0.095 Uiso 1 1 calc R . .
Cl5 Cl 0.2868(4) 0.4285(4) 0.24159(10) 0.136(2) Uani 1 1 d . . .
Cl6 Cl 0.1281(5) 0.2180(4) 0.22321(11) 0.158(3) Uani 1 1 d . . .
C5 C 0.2235(11) 0.4013(10) 0.2081(2) 0.086(5) Uani 1 1 d . . .
H5A H 0.2126 0.4697 0.1979 0.103 Uiso 1 1 calc R . .
H5B H 0.2719 0.3560 0.1967 0.103 Uiso 1 1 calc R . .
C6 C 0.1241(11) 0.3491(10) 0.2108(2) 0.114(7) Uani 1 1 d R . .
H6A H 0.0882 0.3489 0.1920 0.136 Uiso 1 1 calc R . .
H6B H 0.0788 0.3918 0.2237 0.136 Uiso 1 1 calc R . .
Cl7 Cl 0.5259(5) -0.0106(5) 0.22136(13) 0.114(2) Uani 0.80 1 d P . .
Cl8 Cl 0.5062(7) 0.2443(5) 0.21116(18) 0.090(3) Uani 0.50 1 d P . .
Cl8A Cl 0.3486(10) 0.2129(11) 0.1522(4) 0.099(5) Uani 0.30 1 d PD . .
C7 C 0.4537(19) 0.065(2) 0.1918(5) 0.231(16) Uani 1 1 d U . .
C8 C 0.442(3) 0.165(4) 0.1766(8) 0.55(4) Uani 0.60 1 d PDU . .
Cl9 Cl 0.3072(6) 0.0832(5) 0.04052(13) 0.120(2) Uani 0.80 1 d P . .
Cl9A Cl 0.377(3) 0.167(3) 0.0509(9) 0.21(2) Uani 0.20 1 d P . .
Cl10 Cl 0.4276(6) 0.2974(7) 0.06867(18) 0.233(4) Uani 1 1 d . . .
C9 C 0.324(2) 0.131(2) 0.0800(5) 0.206(15) Uani 1 1 d . . .
C10 C 0.313(2) 0.244(2) 0.0927(15) 0.29(5) Uani 1 1 d . . .

loop_
_atom_site_aniso_label
_atom_site_aniso_U_11
_atom_site_aniso_U_22
_atom_site_aniso_U_33
_atom_site_aniso_U_23
_atom_site_aniso_U_13
_atom_site_aniso_U_12
Pd1 0.0341(6) 0.0308(5) 0.0429(6) -0.0013(4) 0.0005(4) 0.0026(5)
Pd2 0.0322(5) 0.0302(5) 0.0338(5) 0.0005(4) 0.0010(4) 0.0021(5)
Cl1 0.041(2) 0.049(2) 0.076(2) 0.0021(18) -0.0016(17) 0.0093(17)
Cl2 0.054(2) 0.0268(17) 0.094(3) -0.0047(17) 0.0093(19) 0.0015(16)
Cl3 0.0467(19) 0.0435(18) 0.0403(18) -0.0061(14) 0.0110(14) 0.0069(15)
Cl4 0.050(2) 0.0458(19) 0.052(2) 0.0026(16) -0.0111(15) 0.0122(17)
P1 0.0300(18) 0.0352(18) 0.0328(17) -0.0041(14) 0.0006(13) 0.0000(15)
P2 0.0367(19) 0.0324(17) 0.0320(17) -0.0019(15) 0.0006(14) -0.0064(16)
P3 0.0349(19) 0.0266(17) 0.0298(17) -0.0017(13) 0.0008(14) -0.0017(14)
P4 0.0336(18) 0.0325(17) 0.0311(17) 0.0050(14) 0.0009(14) 0.0026(15)
C1 0.038(7) 0.027(6) 0.025(6) 0.000(5) 0.015(5) -0.014(6)
C2 0.016(6) 0.026(6) 0.033(6) 0.005(5) -0.002(5) 0.014(5)
C3 0.044(8) 0.035(7) 0.031(7) 0.007(5) 0.003(5) -0.006(6)
C4 0.023(6) 0.027(6) 0.019(6) -0.004(5) 0.006(4) 0.003(5)
O1 0.050(6) 0.067(6) 0.071(7) 0.022(5) -0.009(5) 0.004(5)
C11 0.028(7) 0.055(8) 0.038(7) -0.007(7) 0.001(6) 0.016(7)
C12 0.038(8) 0.059(9) 0.076(10) -0.027(8) -0.026(7) 0.003(7)
C13 0.040(10) 0.067(11) 0.122(15) -0.037(11) 0.007(10) -0.002(8)
C14 0.043(10) 0.105(14) 0.081(12) -0.057(11) -0.021(9) 0.026(10)
C15 0.063(11) 0.102(13) 0.047(9) -0.003(9) -0.029(8) 0.041(10)
C16 0.030(8) 0.076(10) 0.050(9) -0.025(8) -0.019(7) 0.005(8)
C17 0.116(15) 0.111(14) 0.089(13) 0.053(11) 0.006(10) 0.018(12)
O2 0.066(6) 0.031(5) 0.069(6) -0.007(4) 0.021(5) -0.008(4)
C21 0.017(6) 0.048(8) 0.042(7) 0.013(6) -0.012(5) 0.002(6)
C22 0.057(9) 0.050(8) 0.027(7) -0.001(6) 0.017(6) 0.006(7)
C23 0.060(9) 0.059(10) 0.044(8) -0.003(7) 0.008(7) -0.002(8)
C24 0.043(9) 0.075(11) 0.059(9) 0.007(8) 0.015(7) -0.010(8)
C25 0.023(7) 0.049(9) 0.104(12) 0.013(9) 0.020(7) 0.001(7)
C26 0.040(8) 0.026(7) 0.059(9) 0.002(6) -0.003(7) -0.003(6)
C27 0.084(12) 0.036(8) 0.116(13) -0.006(8) 0.028(9) -0.015(8)
O3 0.070(6) 0.048(5) 0.039(5) 0.010(4) 0.001(4) -0.015(5)
C31 0.040(7) 0.029(7) 0.043(7) -0.002(6) 0.007(6) 0.003(6)
C32 0.058(9) 0.033(7) 0.040(7) 0.004(6) 0.007(6) 0.018(7)
C33 0.021(7) 0.031(7) 0.128(14) 0.040(8) 0.014(8) -0.001(6)
C34 0.047(9) 0.055(9) 0.053(9) 0.022(7) 0.025(7) -0.005(7)
C35 0.079(10) 0.042(8) 0.044(8) 0.004(7) -0.009(7) -0.006(8)
C36 0.052(8) 0.031(7) 0.043(8) 0.005(6) -0.005(6) -0.015(6)
C37 0.086(11) 0.067(9) 0.029(7) -0.002(7) -0.004(7) 0.004(8)
O4 0.051(6) 0.058(6) 0.046(5) -0.021(4) 0.002(4) -0.008(5)
C41 0.047(8) 0.023(6) 0.020(6) -0.008(5) 0.003(5) -0.007(6)
C42 0.071(10) 0.044(8) 0.054(9) -0.002(7) -0.001(7) -0.015(7)
C43 0.065(10) 0.075(10) 0.041(8) -0.020(7) -0.002(7) 0.013(9)
C44 0.087(13) 0.079(11) 0.059(10) -0.012(8) -0.017(9) -0.003(10)
C45 0.039(9) 0.066(10) 0.090(12) -0.020(9) 0.005(8) 0.005(8)
C46 0.070(10) 0.031(7) 0.027(7) -0.012(6) -0.020(7) -0.004(7)
C47 0.039(9) 0.135(15) 0.081(11) -0.033(10) -0.006(8) -0.002(10)
O5 0.058(6) 0.056(5) 0.032(5) -0.004(4) 0.005(4) -0.020(5)
C51 0.041(8) 0.037(7) 0.021(6) -0.001(5) 0.007(5) 0.018(6)
C52 0.051(8) 0.039(7) 0.040(8) 0.007(6) 0.003(6) 0.011(6)
C53 0.061(9) 0.055(9) 0.041(8) 0.005(7) 0.019(7) 0.012(8)
C54 0.083(11) 0.054(9) 0.047(9) 0.014(7) 0.022(8) -0.010(8)
C55 0.046(8) 0.043(8) 0.054(9) 0.014(7) 0.020(6) -0.015(7)
C56 0.019(6) 0.039(7) 0.035(7) 0.006(6) 0.014(5) 0.001(6)
C57 0.052(9) 0.077(10) 0.051(9) 0.006(7) 0.000(7) -0.033(8)
O6 0.058(6) 0.059(6) 0.045(6) -0.009(5) -0.009(4) 0.012(5)
C61 0.041(7) 0.038(7) 0.028(6) -0.015(6) 0.001(5) -0.004(6)
C62 0.041(8) 0.036(7) 0.034(7) -0.007(6) 0.008(6) 0.000(7)
C63 0.082(11) 0.044(8) 0.042(8) -0.018(7) -0.007(8) -0.004(8)
C64 0.057(10) 0.071(11) 0.079(11) -0.049(9) -0.008(8) -0.016(9)
C65 0.065(11) 0.068(10) 0.066(10) -0.030(9) -0.017(8) 0.010(9)
C66 0.049(9) 0.039(8) 0.060(9) -0.012(7) -0.013(7) 0.002(7)
C67 0.103(13) 0.104(13) 0.049(9) -0.007(9) -0.042(9) 0.013(10)
O7 0.047(5) 0.040(5) 0.040(5) -0.001(4) 0.010(4) 0.003(4)
C71 0.049(8) 0.046(8) 0.035(7) -0.010(6) 0.019(6) 0.015(7)
C72 0.052(9) 0.028(7) 0.067(9) 0.000(7) -0.013(7) -0.004(7)
C73 0.123(14) 0.017(7) 0.068(10) -0.001(7) 0.011(9) -0.010(8)
C74 0.092(12) 0.060(11) 0.086(12) 0.015(9) 0.050(9) -0.011(9)
C75 0.065(10) 0.057(10) 0.052(9) 0.012(7) 0.011(7) -0.011(8)
C76 0.037(7) 0.023(6) 0.032(6) -0.003(5) 0.005(5) 0.005(6)
C77 0.106(12) 0.055(9) 0.050(9) -0.005(7) 0.028(8) 0.003(9)
O8 0.039(5) 0.064(6) 0.044(5) 0.000(4) 0.002(4) -0.010(4)
C81 0.054(9) 0.038(7) 0.027(7) -0.011(6) -0.009(6) 0.020(7)
C82 0.019(7) 0.068(9) 0.070(10) -0.006(8) -0.001(6) -0.002(7)
C83 0.046(9) 0.070(10) 0.053(9) -0.014(8) -0.007(7) 0.000(8)
C84 0.069(11) 0.091(12) 0.048(9) -0.008(8) -0.028(8) -0.006(9)
C85 0.053(9) 0.056(9) 0.056(9) -0.004(7) -0.031(7) -0.022(7)
C86 0.041(8) 0.051(8) 0.044(8) -0.009(7) 0.005(6) 0.009(7)
C87 0.028(8) 0.088(11) 0.075(10) -0.012(8) 0.020(7) -0.031(8)
Cl5 0.170(5) 0.125(4) 0.111(4) 0.049(3) -0.073(4) -0.062(4)
Cl6 0.253(7) 0.104(4) 0.115(4) 0.028(3) -0.057(4) -0.073(4)
C5 0.106(14) 0.080(11) 0.073(11) 0.025(9) -0.028(10) -0.010(11)
C6 0.104(15) 0.152(19) 0.084(13) 0.048(12) -0.028(10) -0.045(14)
Cl7 0.098(4) 0.104(5) 0.139(5) -0.033(4) 0.006(4) 0.019(4)
Cl8 0.116(7) 0.034(4) 0.121(7) 0.015(4) 0.082(5) -0.006(4)
Cl8A 0.054(9) 0.046(8) 0.199(18) -0.007(10) 0.038(10) -0.005(7)
C7 0.20(2) 0.33(4) 0.16(2) -0.20(2) -0.120(19) 0.21(3)
C8 0.57(11) 0.25(6) 0.85(14) 0.31(7) 0.48(10) 0.06(6)
Cl9 0.146(6) 0.098(5) 0.115(5) 0.017(4) -0.004(4) 0.019(4)
Cl9A 0.20(4) 0.15(3) 0.27(4) 0.03(3) -0.21(4) -0.02(3)
Cl10 0.176(7) 0.258(9) 0.264(9) 0.021(7) -0.031(6) -0.084(7)
C9 0.31(4) 0.22(3) 0.088(16) 0.091(18) 0.069(19) 0.14(3)
C10 0.14(2) 0.13(2) 0.61(7) -0.06(3) 0.19(3) -0.063(19)

loop_
_atom_type_symbol
_atom_type_description
_atom_type_scat_dispersion_real
_atom_type_scat_dispersion_imag
_atom_type_scat_source
C C 0.0033 0.0016 'International Tables Vol C Tables 4.2.6.8 and 6.1.1.4'
H H 0.0000 0.0000 'International Tables Vol C Tables 4.2.6.8 and 6.1.1.4'
O O 0.0106 0.0060 'International Tables Vol C Tables 4.2.6.8 and 6.1.1.4'
P P 0.1023 0.0942 'International Tables Vol C Tables 4.2.6.8 and 6.1.1.4'
Cl Cl 0.1484 0.1585 'International Tables Vol C Tables 4.2.6.8 and 6.1.1.4'
Pd Pd -0.9988 1.0072 'International Tables Vol C Tables 4.2.6.8 and 6.1.1.4'

loop_
_geom_angle_atom_site_label_1
_geom_angle_atom_site_label_2
_geom_angle_atom_site_label_3
_geom_angle
_geom_angle_site_symmetry_1
_geom_angle_site_symmetry_3
_geom_angle_publ_flag
P2 Pd1 P1 94.47(11) . . ?
P2 Pd1 Cl2 86.80(11) . . ?
P1 Pd1 Cl2 178.64(12) . . ?
P2 Pd1 Cl1 176.27(11) . . ?
P1 Pd1 Cl1 86.82(11) . . ?
Cl2 Pd1 Cl1 91.94(11) . . ?
P3 Pd2 P4 94.36(10) . . ?
P3 Pd2 Cl3 86.12(10) . . ?
P4 Pd2 Cl3 179.24(11) . . ?
P3 Pd2 Cl4 176.19(11) . . ?
P4 Pd2 Cl4 88.69(11) . . ?
Cl3 Pd2 Cl4 90.86(11) . . ?
C21 P1 C11 108.2(5) . . ?
C21 P1 C1 104.0(5) . . ?
C11 P1 C1 107.1(5) . . ?
C21 P1 Pd1 113.3(4) . . ?
C11 P1 Pd1 109.2(4) . . ?
C1 P1 Pd1 114.7(3) . . ?
C2 P2 C31 109.2(5) . . ?
C2 P2 C41 102.1(5) . . ?
C31 P2 C41 105.9(5) . . ?
C2 P2 Pd1 114.3(3) . . ?
C31 P2 Pd1 115.1(4) . . ?
C41 P2 Pd1 109.1(4) . . ?
C51 P3 C3 109.7(5) . . ?
C51 P3 C61 109.5(5) . . ?
C3 P3 C61 103.1(5) . . ?
C51 P3 Pd2 113.2(3) . . ?
C3 P3 Pd2 113.0(4) . . ?
C61 P3 Pd2 107.9(4) . . ?
C4 P4 C71 105.6(5) . . ?
C4 P4 C81 106.8(5) . . ?
C71 P4 C81 105.7(6) . . ?
C4 P4 Pd2 114.3(3) . . ?
C71 P4 Pd2 114.1(4) . . ?
C81 P4 Pd2 109.7(4) . . ?
C3 C1 C4 87.2(7) . . ?
C3 C1 P1 112.6(7) . . ?
C4 C1 P1 111.9(6) . . ?
C3 C2 C4 87.2(7) . . ?
C3 C2 P2 115.8(7) . . ?
C4 C2 P2 109.1(6) . . ?
C2 C3 C1 90.6(7) . . ?
C2 C3 P3 116.1(7) . . ?
C1 C3 P3 109.4(7) . . ?
C1 C4 C2 87.9(7) . . ?
C1 C4 P4 112.7(6) . . ?
C2 C4 P4 112.0(6) . . ?
C16 O1 C17 119.6(11) . . ?
C16 C11 C12 119.6(11) . . ?
C16 C11 P1 118.2(10) . . ?
C12 C11 P1 121.9(10) . . ?
C11 C12 C13 120.2(13) . . ?
C14 C13 C12 118.8(14) . . ?
C15 C14 C13 120.9(14) . . ?
C14 C15 C16 120.7(15) . . ?
O1 C16 C11 119.5(10) . . ?
O1 C16 C15 120.7(14) . . ?
C11 C16 C15 119.7(14) . . ?
C26 O2 C27 116.2(9) . . ?
C22 C21 C26 116.8(10) . . ?
C22 C21 P1 117.3(8) . . ?
C26 C21 P1 125.6(9) . . ?
C23 C22 C21 122.1(11) . . ?
C22 C23 C24 119.1(12) . . ?
C25 C24 C23 121.0(13) . . ?
C24 C25 C26 120.4(13) . . ?
O2 C26 C25 126.5(11) . . ?
O2 C26 C21 113.1(10) . . ?
C25 C26 C21 120.3(12) . . ?
C36 O3 C37 120.5(9) . . ?
C32 C31 C36 117.3(11) . . ?
C32 C31 P2 121.2(9) . . ?
C36 C31 P2 121.4(9) . . ?
C31 C32 C33 121.2(12) . . ?
C32 C33 C34 118.7(13) . . ?
C35 C34 C33 120.7(12) . . ?
C36 C35 C34 118.5(12) . . ?
C35 C36 C31 123.5(11) . . ?
C35 C36 O3 120.0(11) . . ?
C31 C36 O3 116.3(10) . . ?
C46 O4 C47 114.9(9) . . ?
C42 C41 C46 120.4(11) . . ?
C42 C41 P2 116.3(9) . . ?
C46 C41 P2 123.3(9) . . ?
C41 C42 C43 119.8(12) . . ?
C44 C43 C42 116.5(13) . . ?
C45 C44 C43 124.4(14) . . ?
C44 C45 C46 121.2(14) . . ?
O4 C46 C45 126.0(12) . . ?
O4 C46 C41 116.4(10) . . ?
C45 C46 C41 117.5(12) . . ?
C56 O5 C57 117.8(8) . . ?
C56 C51 C52 116.3(10) . . ?
C56 C51 P3 123.6(8) . . ?
C52 C51 P3 120.1(9) . . ?
C51 C52 C53 123.4(12) . . ?
C54 C53 C52 118.0(12) . . ?
C53 C54 C55 120.5(11) . . ?
C56 C55 C54 117.9(11) . . ?
O5 C56 C51 114.4(9) . . ?
O5 C56 C55 121.6(10) . . ?
C51 C56 C55 124.0(11) . . ?
C66 O6 C67 117.1(10) . . ?
C66 C61 C62 117.2(11) . . ?
C66 C61 P3 123.8(9) . . ?
C62 C61 P3 118.6(9) . . ?
C63 C62 C61 122.2(11) . . ?
C62 C63 C64 118.9(12) . . ?
C65 C64 C63 120.8(13) . . ?
C66 C65 C64 118.3(13) . . ?
C65 C66 O6 120.8(12) . . ?
C65 C66 C61 122.4(13) . . ?
O6 C66 C61 116.8(11) . . ?
C76 O7 C77 119.9(8) . . ?
C76 C71 C72 116.1(11) . . ?
C76 C71 P4 125.6(9) . . ?
C72 C71 P4 118.3(8) . . ?
C73 C72 C71 120.3(12) . . ?
C74 C73 C72 120.8(12) . . ?
C73 C74 C75 120.6(12) . . ?
C76 C75 C74 116.3(12) . . ?
C71 C76 C75 125.3(11) . . ?
C71 C76 O7 116.0(9) . . ?
C75 C76 O7 118.4(10) . . ?
C86 O8 C87 118.4(9) . . ?
C82 C81 C86 115.0(11) . . ?
C82 C81 P4 124.9(10) . . ?
C86 C81 P4 119.9(9) . . ?
C81 C82 C83 124.4(12) . . ?
C84 C83 C82 117.5(13) . . ?
C83 C84 C85 121.9(13) . . ?
C84 C85 C86 118.6(13) . . ?
O8 C86 C81 117.2(11) . . ?
O8 C86 C85 120.5(12) . . ?
C81 C86 C85 122.2(12) . . ?
C6 C5 Cl5 113.0 . . ?
C5 C6 Cl6 116.3 . . ?
C8 C7 Cl7 147(2) . . ?
C7 C8 Cl8A 133(3) . . ?
C7 C8 Cl8 89.1(18) . . ?
Cl8A C8 Cl8 128(3) . . ?
Cl9A Cl9 C9 53(2) . . ?
Cl9 Cl9A C9 81(3) . . ?
Cl9 Cl9A Cl10 162(3) . . ?
C9 Cl9A Cl10 90(2) . . ?
Cl9 Cl9A C10 112(3) . . ?
C9 Cl9A C10 40.7(17) . . ?
Cl10 Cl9A C10 53.1(12) . . ?
C10 Cl10 Cl9A 74.3(19) . . ?
C10 C9 Cl9A 97(3) . . ?
C10 C9 Cl9 130(3) . . ?
Cl9A C9 Cl9 46.3(12) . . ?
C9 C10 Cl10 91(2) . . ?
C9 C10 Cl9A 42.5(18) . . ?
Cl10 C10 Cl9A 52.5(16) . . ?

loop_
_geom_bond_atom_site_label_1
_geom_bond_atom_site_label_2
_geom_bond_distance
_geom_bond_site_symmetry_2
_geom_bond_publ_flag
Pd1 P2 2.255(3) . ?
Pd1 P1 2.258(3) . ?
Pd1 Cl2 2.347(3) . ?
Pd1 Cl1 2.379(3) . ?
Pd2 P3 2.254(3) . ?
Pd2 P4 2.266(3) . ?
Pd2 Cl3 2.347(3) . ?
Pd2 Cl4 2.360(3) . ?
P1 C21 1.812(11) . ?
P1 C11 1.821(11) . ?
P1 C1 1.821(10) . ?
P2 C2 1.822(9) . ?
P2 C31 1.831(11) . ?
P2 C41 1.841(10) . ?
P3 C51 1.799(11) . ?
P3 C3 1.830(11) . ?
P3 C61 1.832(11) . ?
P4 C4 1.810(9) . ?
P4 C71 1.814(12) . ?
P4 C81 1.825(11) . ?
C1 C3 1.551(13) . ?
C1 C4 1.588(13) . ?
C2 C3 1.551(13) . ?
C2 C4 1.588(12) . ?
O1 C16 1.356(14) . ?
O1 C17 1.447(15) . ?
C11 C16 1.389(16) . ?
C11 C12 1.397(15) . ?
C12 C13 1.417(17) . ?
C13 C14 1.395(19) . ?
C14 C15 1.361(19) . ?
C15 C16 1.406(15) . ?
O2 C26 1.381(13) . ?
O2 C27 1.465(13) . ?
C21 C22 1.400(14) . ?
C21 C26 1.423(14) . ?
C22 C23 1.387(14) . ?
C23 C24 1.391(16) . ?
C24 C25 1.359(16) . ?
C25 C26 1.400(15) . ?
O3 C36 1.399(12) . ?
O3 C37 1.452(11) . ?
C31 C32 1.379(14) . ?
C31 C36 1.387(14) . ?
C32 C33 1.396(14) . ?
C33 C34 1.404(16) . ?
C34 C35 1.372(15) . ?
C35 C36 1.366(15) . ?
O4 C46 1.330(13) . ?
O4 C47 1.443(13) . ?
C41 C42 1.400(15) . ?
C41 C46 1.414(15) . ?
C42 C43 1.411(15) . ?
C43 C44 1.369(17) . ?
C44 C45 1.333(17) . ?
C45 C46 1.372(15) . ?
O5 C56 1.363(11) . ?
O5 C57 1.410(12) . ?
C51 C56 1.373(14) . ?
C51 C52 1.389(13) . ?
C52 C53 1.415(14) . ?
C53 C54 1.393(16) . ?
C54 C55 1.412(15) . ?
C55 C56 1.402(13) . ?
O6 C66 1.375(13) . ?
O6 C67 1.421(12) . ?
C61 C66 1.390(15) . ?
C61 C62 1.396(14) . ?
C62 C63 1.341(15) . ?
C63 C64 1.398(17) . ?
C64 C65 1.390(18) . ?
C65 C66 1.356(16) . ?
O7 C76 1.394(11) . ?
O7 C77 1.460(12) . ?
C71 C76 1.386(13) . ?
C71 C72 1.418(14) . ?
C72 C73 1.395(15) . ?
C73 C74 1.393(16) . ?
C74 C75 1.405(17) . ?
C75 C76 1.393(14) . ?
O8 C86 1.368(12) . ?
O8 C87 1.482(12) . ?
C81 C82 1.368(14) . ?
C81 C86 1.383(15) . ?
C82 C83 1.387(15) . ?
C83 C84 1.351(17) . ?
C84 C85 1.349(15) . ?
C85 C86 1.404(15) . ?
Cl5 C5 1.774(11) . ?
Cl6 C6 1.719 . ?
C5 C6 1.3902 . ?
Cl7 C7 1.89(3) . ?
Cl8 C8 2.04(4) . ?
Cl8A C8 1.72(2) . ?
C7 C8 1.43(4) . ?
Cl9 Cl9A 1.43(3) . ?
Cl9 C9 1.95(3) . ?
Cl9A C9 1.58(5) . ?
Cl9A Cl10 1.91(3) . ?
Cl9A C10 2.32(7) . ?
Cl10 C10 1.93(4) . ?
C9 C10 1.52(4) . ?

loop_
_geom_torsion_atom_site_label_1
_geom_torsion_atom_site_label_2
_geom_torsion_atom_site_label_3
_geom_torsion_atom_site_label_4
_geom_torsion
_geom_torsion_site_symmetry_1
_geom_torsion_site_symmetry_2
_geom_torsion_site_symmetry_3
_geom_torsion_site_symmetry_4
_geom_torsion_publ_flag
P2 Pd1 P1 C21 111.3(4) . . . . ?
Cl1 Pd1 P1 C21 -65.2(4) . . . . ?
P2 Pd1 P1 C11 -128.2(4) . . . . ?
Cl1 Pd1 P1 C11 55.3(4) . . . . ?
P2 Pd1 P1 C1 -8.0(4) . . . . ?
Cl1 Pd1 P1 C1 175.5(4) . . . . ?
P1 Pd1 P2 C2 10.9(4) . . . . ?
Cl2 Pd1 P2 C2 -168.6(4) . . . . ?
P1 Pd1 P2 C31 138.5(4) . . . . ?
Cl2 Pd1 P2 C31 -41.0(4) . . . . ?
P1 Pd1 P2 C41 -102.6(4) . . . . ?
Cl2 Pd1 P2 C41 77.8(4) . . . . ?
P4 Pd2 P3 C51 138.1(4) . . . . ?
Cl3 Pd2 P3 C51 -41.4(4) . . . . ?
P4 Pd2 P3 C3 12.6(4) . . . . ?
Cl3 Pd2 P3 C3 -166.8(4) . . . . ?
P4 Pd2 P3 C61 -100.7(4) . . . . ?
Cl3 Pd2 P3 C61 79.9(4) . . . . ?
P3 Pd2 P4 C4 -9.3(4) . . . . ?
Cl4 Pd2 P4 C4 172.9(4) . . . . ?
P3 Pd2 P4 C71 112.3(4) . . . . ?
Cl4 Pd2 P4 C71 -65.4(4) . . . . ?
P3 Pd2 P4 C81 -129.3(4) . . . . ?
Cl4 Pd2 P4 C81 53.0(4) . . . . ?
C21 P1 C1 C3 -168.4(7) . . . . ?
C11 P1 C1 C3 77.2(8) . . . . ?
Pd1 P1 C1 C3 -44.1(8) . . . . ?
C21 P1 C1 C4 -72.0(7) . . . . ?
C11 P1 C1 C4 173.6(7) . . . . ?
Pd1 P1 C1 C4 52.3(7) . . . . ?
C31 P2 C2 C3 -93.0(8) . . . . ?
C41 P2 C2 C3 155.2(7) . . . . ?
Pd1 P2 C2 C3 37.6(8) . . . . ?
C31 P2 C2 C4 170.7(6) . . . . ?
C41 P2 C2 C4 58.9(7) . . . . ?
Pd1 P2 C2 C4 -58.7(7) . . . . ?
C4 C2 C3 C1 20.1(7) . . . . ?
P2 C2 C3 C1 -89.7(8) . . . . ?
C4 C2 C3 P3 -91.9(7) . . . . ?
P2 C2 C3 P3 158.3(5) . . . . ?
C4 C1 C3 C2 -20.1(7) . . . . ?
P1 C1 C3 C2 92.5(7) . . . . ?
C4 C1 C3 P3 97.9(7) . . . . ?
P1 C1 C3 P3 -149.6(5) . . . . ?
C51 P3 C3 C2 -88.5(8) . . . . ?
C61 P3 C3 C2 155.0(7) . . . . ?
Pd2 P3 C3 C2 38.8(8) . . . . ?
C51 P3 C3 C1 170.9(7) . . . . ?
C61 P3 C3 C1 54.4(8) . . . . ?
Pd2 P3 C3 C1 -61.8(7) . . . . ?
C3 C1 C4 C2 19.6(7) . . . . ?
P1 C1 C4 C2 -93.7(7) . . . . ?
C3 C1 C4 P4 -93.4(7) . . . . ?
P1 C1 C4 P4 153.3(5) . . . . ?
C3 C2 C4 C1 -19.6(7) . . . . ?
P2 C2 C4 C1 96.7(7) . . . . ?
C3 C2 C4 P4 94.1(7) . . . . ?
P2 C2 C4 P4 -149.6(5) . . . . ?
C71 P4 C4 C1 -73.7(7) . . . . ?
C81 P4 C4 C1 174.1(7) . . . . ?
Pd2 P4 C4 C1 52.5(7) . . . . ?
C71 P4 C4 C2 -171.0(7) . . . . ?
C81 P4 C4 C2 76.8(8) . . . . ?
Pd2 P4 C4 C2 -44.8(7) . . . . ?
C21 P1 C11 C16 150.2(9) . . . . ?
C1 P1 C11 C16 -98.3(9) . . . . ?
Pd1 P1 C11 C16 26.5(10) . . . . ?
C21 P1 C11 C12 -23.7(11) . . . . ?
C1 P1 C11 C12 87.9(10) . . . . ?
Pd1 P1 C11 C12 -147.3(8) . . . . ?
C16 C11 C12 C13 -3.0(17) . . . . ?
P1 C11 C12 C13 170.7(9) . . . . ?
C11 C12 C13 C14 1.7(19) . . . . ?
C12 C13 C14 C15 2(2) . . . . ?
C13 C14 C15 C16 -4(2) . . . . ?
C17 O1 C16 C11 -153.3(12) . . . . ?
C17 O1 C16 C15 30.6(17) . . . . ?
C12 C11 C16 O1 -175.1(10) . . . . ?
P1 C11 C16 O1 10.9(15) . . . . ?
C12 C11 C16 C15 1.0(17) . . . . ?
P1 C11 C16 C15 -173.0(9) . . . . ?
C14 C15 C16 O1 178.4(12) . . . . ?
C14 C15 C16 C11 2.4(19) . . . . ?
C11 P1 C21 C22 -120.1(9) . . . . ?
C1 P1 C21 C22 126.3(8) . . . . ?
Pd1 P1 C21 C22 1.1(9) . . . . ?
C11 P1 C21 C26 67.0(10) . . . . ?
C1 P1 C21 C26 -46.6(10) . . . . ?
Pd1 P1 C21 C26 -171.9(8) . . . . ?
C26 C21 C22 C23 -6.0(16) . . . . ?
P1 C21 C22 C23 -179.6(9) . . . . ?
C21 C22 C23 C24 0.6(18) . . . . ?
C22 C23 C24 C25 3.3(19) . . . . ?
C23 C24 C25 C26 -2(2) . . . . ?
C27 O2 C26 C25 2.8(17) . . . . ?
C27 O2 C26 C21 -173.4(10) . . . . ?
C24 C25 C26 O2 179.9(11) . . . . ?
C24 C25 C26 C21 -4.2(18) . . . . ?
C22 C21 C26 O2 -175.8(9) . . . . ?
P1 C21 C26 O2 -2.8(14) . . . . ?
C22 C21 C26 C25 7.7(16) . . . . ?
P1 C21 C26 C25 -179.3(9) . . . . ?
C2 P2 C31 C32 -123.3(9) . . . . ?
C41 P2 C31 C32 -14.0(10) . . . . ?
Pd1 P2 C31 C32 106.6(9) . . . . ?
C2 P2 C31 C36 56.6(10) . . . . ?
C41 P2 C31 C36 165.9(9) . . . . ?
Pd1 P2 C31 C36 -73.5(10) . . . . ?
C36 C31 C32 C33 -0.7(16) . . . . ?
P2 C31 C32 C33 179.2(8) . . . . ?
C31 C32 C33 C34 1.0(16) . . . . ?
C32 C33 C34 C35 0.7(17) . . . . ?
C33 C34 C35 C36 -2.6(18) . . . . ?
C34 C35 C36 C31 2.9(19) . . . . ?
C34 C35 C36 O3 178.6(11) . . . . ?
C32 C31 C36 C35 -1.3(18) . . . . ?
P2 C31 C36 C35 178.8(10) . . . . ?
C32 C31 C36 O3 -177.1(9) . . . . ?
P2 C31 C36 O3 3.0(14) . . . . ?
C37 O3 C36 C35 -0.9(16) . . . . ?
C37 O3 C36 C31 175.0(10) . . . . ?
C2 P2 C41 C42 -118.4(9) . . . . ?
C31 P2 C41 C42 127.3(9) . . . . ?
Pd1 P2 C41 C42 2.9(9) . . . . ?
C2 P2 C41 C46 59.5(10) . . . . ?
C31 P2 C41 C46 -54.7(10) . . . . ?
Pd1 P2 C41 C46 -179.2(8) . . . . ?
C46 C41 C42 C43 0.5(17) . . . . ?
P2 C41 C42 C43 178.5(9) . . . . ?
C41 C42 C43 C44 -2.7(18) . . . . ?
C42 C43 C44 C45 5(2) . . . . ?
C43 C44 C45 C46 -4(2) . . . . ?
C47 O4 C46 C45 -21.4(17) . . . . ?
C47 O4 C46 C41 157.1(11) . . . . ?
C44 C45 C46 O4 179.9(12) . . . . ?
C44 C45 C46 C41 1.4(19) . . . . ?
C42 C41 C46 O4 -178.4(10) . . . . ?
P2 C41 C46 O4 3.7(14) . . . . ?
C42 C41 C46 C45 0.2(16) . . . . ?
P2 C41 C46 C45 -177.7(9) . . . . ?
C3 P3 C51 C56 62.1(10) . . . . ?
C61 P3 C51 C56 174.6(9) . . . . ?
Pd2 P3 C51 C56 -65.1(9) . . . . ?
C3 P3 C51 C52 -120.4(9) . . . . ?
C61 P3 C51 C52 -7.9(10) . . . . ?
Pd2 P3 C51 C52 112.4(8) . . . . ?
C56 C51 C52 C53 0.7(16) . . . . ?
P3 C51 C52 C53 -177.1(8) . . . . ?
C51 C52 C53 C54 -0.2(17) . . . . ?
C52 C53 C54 C55 -0.4(18) . . . . ?
C53 C54 C55 C56 0.6(18) . . . . ?
C57 O5 C56 C51 -179.0(9) . . . . ?
C57 O5 C56 C55 0.6(15) . . . . ?
C52 C51 C56 O5 179.1(9) . . . . ?
P3 C51 C56 O5 -3.2(13) . . . . ?
C52 C51 C56 C55 -0.4(15) . . . . ?
P3 C51 C56 C55 177.2(8) . . . . ?
C54 C55 C56 O5 -179.7(10) . . . . ?
C54 C55 C56 C51 -0.2(17) . . . . ?
C51 P3 C61 C66 -56.5(11) . . . . ?
C3 P3 C61 C66 60.2(11) . . . . ?
Pd2 P3 C61 C66 180.0(9) . . . . ?
C51 P3 C61 C62 130.6(8) . . . . ?
C3 P3 C61 C62 -112.7(9) . . . . ?
Pd2 P3 C61 C62 7.1(9) . . . . ?
C66 C61 C62 C63 3.3(17) . . . . ?
P3 C61 C62 C63 176.6(9) . . . . ?
C61 C62 C63 C64 -1.9(18) . . . . ?
C62 C63 C64 C65 0(2) . . . . ?
C63 C64 C65 C66 0(2) . . . . ?
C64 C65 C66 O6 179.7(11) . . . . ?
C64 C65 C66 C61 1(2) . . . . ?
C67 O6 C66 C65 -25.6(17) . . . . ?
C67 O6 C66 C61 152.8(11) . . . . ?
C62 C61 C66 C65 -3.0(18) . . . . ?
P3 C61 C66 C65 -175.9(10) . . . . ?
C62 C61 C66 O6 178.6(9) . . . . ?
P3 C61 C66 O6 5.7(16) . . . . ?
C4 P4 C71 C76 -48.2(11) . . . . ?
C81 P4 C71 C76 64.8(11) . . . . ?
Pd2 P4 C71 C76 -174.6(9) . . . . ?
C4 P4 C71 C72 134.0(9) . . . . ?
C81 P4 C71 C72 -113.0(10) . . . . ?
Pd2 P4 C71 C72 7.6(11) . . . . ?
C76 C71 C72 C73 -5.8(17) . . . . ?
P4 C71 C72 C73 172.2(10) . . . . ?
C71 C72 C73 C74 3(2) . . . . ?
C72 C73 C74 C75 -2(2) . . . . ?
C73 C74 C75 C76 5(2) . . . . ?
C72 C71 C76 C75 9.1(18) . . . . ?
P4 C71 C76 C75 -168.7(9) . . . . ?
C72 C71 C76 O7 -177.6(9) . . . . ?
P4 C71 C76 O7 4.6(15) . . . . ?
C74 C75 C76 C71 -8.6(19) . . . . ?
C74 C75 C76 O7 178.2(11) . . . . ?
C77 O7 C76 C71 -159.4(10) . . . . ?
C77 O7 C76 C75 14.4(15) . . . . ?
C4 P4 C81 C82 90.2(10) . . . . ?
C71 P4 C81 C82 -22.0(11) . . . . ?
Pd2 P4 C81 C82 -145.4(9) . . . . ?
C4 P4 C81 C86 -95.6(10) . . . . ?
C71 P4 C81 C86 152.2(9) . . . . ?
Pd2 P4 C81 C86 28.8(10) . . . . ?
C86 C81 C82 C83 2.5(18) . . . . ?
P4 C81 C82 C83 177.0(10) . . . . ?
C81 C82 C83 C84 -7(2) . . . . ?
C82 C83 C84 C85 6(2) . . . . ?
C83 C84 C85 C86 -1(2) . . . . ?
C87 O8 C86 C81 -145.1(10) . . . . ?
C87 O8 C86 C85 32.5(15) . . . . ?
C82 C81 C86 O8 -180.0(10) . . . . ?
P4 C81 C86 O8 5.3(15) . . . . ?
C82 C81 C86 C85 2.5(17) . . . . ?
P4 C81 C86 C85 -172.3(9) . . . . ?
C84 C85 C86 O8 179.3(11) . . . . ?
C84 C85 C86 C81 -3.2(19) . . . . ?
Cl5 C5 C6 Cl6 -68.4 . . . . ?
Cl7 C7 C8 Cl8A -169(2) . . . . ?
Cl7 C7 C8 Cl8 -23(5) . . . . ?
C9 Cl9 Cl9A Cl10 -59(8) . . . . ?
C9 Cl9 Cl9A C10 -26.4(18) . . . . ?
Cl9 Cl9A Cl10 C10 39(8) . . . . ?
C9 Cl9A Cl10 C10 -19(2) . . . . ?
Cl9 Cl9A C9 C10 -141(2) . . . . ?
Cl10 Cl9A C9 C10 24(2) . . . . ?
Cl10 Cl9A C9 Cl9 165(2) . . . . ?
C10 Cl9A C9 Cl9 141(2) . . . . ?
Cl9A Cl9 C9 C10 55(3) . . . . ?
Cl9A C9 C10 Cl10 -24(3) . . . . ?
Cl9 C9 C10 Cl10 -60(3) . . . . ?
Cl9 C9 C10 Cl9A -36.3(15) . . . . ?
Cl9A Cl10 C10 C9 20(2) . . . . ?
Cl9 Cl9A C10 C9 42(3) . . . . ?
Cl10 Cl9A C10 C9 -150(3) . . . . ?
Cl9 Cl9A C10 Cl10 -167.9(19) . . . . ?
C9 Cl9A C10 Cl10 150(3) . . . . ?
